data_7025949
loop_
_publ_author_name
'Coles, Martyn P.'
'Hitchcock, Peter B.'
'Khvostov, Alexei V.'
'Lappert, Michael F.'
'Protchenko, Andrey V.'

_publ_section_title
;
 Crystalline di- or trianionic metal (Al, Sm) beta-diketiminates.
;
_journal_issue 28
_journal_name_full 'Dalton transactions (Cambridge, England : 2003)'
_journal_page_first 6426
_journal_page_last 6433
_journal_paper_doi 10.1039/c0dt00071j
_journal_volume 39
_journal_year 2010
_chemical_compound_source 'synthesis as described'
_chemical_formula_moiety 'C27 H45 Al K2 N2 O Si2'
_chemical_formula_sum 'C27 H45 Al K2 N2 O Si2'
_chemical_formula_weight 575.01
_chemical_name_systematic
;
?
;
_space_group_IT_number 14
_symmetry_cell_setting monoclinic
_symmetry_Int_Tables_number 14
_symmetry_space_group_name_Hall '-P 2yn'
_symmetry_space_group_name_H-M 'P 1 21/n 1'
_atom_sites_solution_hydrogens geom
_atom_sites_solution_primary direct
_atom_sites_solution_secondary difmap
_audit_conform_dict_location ftp://ftp.iucr.org/pub/cif_core.dic
_audit_conform_dict_name cif_core.dic
_audit_conform_dict_version 2.3
_audit_creation_date 2005-05-10T15:23:34-00:00
_audit_creation_method 'WinGX routine CIF_UPDATE'
_cell_angle_alpha 90
_cell_angle_beta 101.807(3)
_cell_angle_gamma 90
_cell_formula_units_Z 4
_cell_length_a 13.8525(7)
_cell_length_b 14.1721(8)
_cell_length_c 16.9078(7)
_cell_measurement_reflns_used 28710
_cell_measurement_temperature 173(2)
_cell_measurement_theta_max 26.022
_cell_measurement_theta_min 3.395
_cell_measurement_wavelength 0.71073
_cell_volume 3249.1(3)
_computing_cell_refinement 'HKL Scalepack (Otwinowski & Minor 1997)'
_computing_data_collection 'Collect (Nonius BV, 1997-2000)'
_computing_data_reduction 'HKL Denzo and Scalepack (Otwinowski & Minor 1997)'
_computing_molecular_graphics 'Ortep-3 for Windows (Farrugia, 1997)'
_computing_publication_material 'WinGX publication routines (Farrugia, 1999)'
_computing_structure_refinement 'SHELXL-97 (Sheldrick, 1997)'
_computing_structure_solution 'SHELXS-86 (Sheldrick, 1986)'
_diffrn_ambient_temperature 173(2)
_diffrn_detector 'CCD plate'
_diffrn_detector_area_resol_mean 9
_diffrn_measured_fraction_theta_full 0.99
_diffrn_measured_fraction_theta_max 0.99
_diffrn_measurement_device '95mm CCD camera on \k-goniostat'
_diffrn_measurement_device_type KappaCCD
_diffrn_measurement_method 'CCD rotation images, thick slices'
_diffrn_orient_matrix_type 'by Nonius Collect from scalepack cell'
_diffrn_orient_matrix_UB_11 -0.37081E-1
_diffrn_orient_matrix_UB_12 0.14061E-1
_diffrn_orient_matrix_UB_13 -0.559635E-1
_diffrn_orient_matrix_UB_21 -0.627394E-1
_diffrn_orient_matrix_UB_22 0.41235E-2
_diffrn_orient_matrix_UB_23 0.203782E-1
_diffrn_orient_matrix_UB_31 0.113021E-1
_diffrn_orient_matrix_UB_32 0.690229E-1
_diffrn_orient_matrix_UB_33 0.101832E-1
_diffrn_radiation_monochromator graphite
_diffrn_radiation_probe x-ray
_diffrn_radiation_type MoK\a
_diffrn_radiation_wavelength 0.71073
_diffrn_reflns_av_R_equivalents 0.049
_diffrn_reflns_av_unetI/netI 0.0548
_diffrn_reflns_limit_h_max 17
_diffrn_reflns_limit_h_min -16
_diffrn_reflns_limit_k_max 17
_diffrn_reflns_limit_k_min -12
_diffrn_reflns_limit_l_max 20
_diffrn_reflns_limit_l_min -20
_diffrn_reflns_number 20825
_diffrn_reflns_theta_full 26.01
_diffrn_reflns_theta_max 26.01
_diffrn_reflns_theta_min 3.45
_diffrn_source 'Enraf Nonius FR590'
_exptl_absorpt_coefficient_mu 0.414
_exptl_absorpt_correction_T_max 0.9984
_exptl_absorpt_correction_T_min 0.8677
_exptl_absorpt_correction_type multi-scan
_exptl_absorpt_process_details
;
[c.f. r.h. blessing, acta cryst. (1995), a51, 33-38]
;
_exptl_crystal_colour green
_exptl_crystal_density_diffrn 1.176
_exptl_crystal_density_method 'not measured'
_exptl_crystal_description plate
_exptl_crystal_F_000 1232
_exptl_crystal_size_max 0.35
_exptl_crystal_size_mid 0.35
_exptl_crystal_size_min 0.05
_refine_diff_density_max 0.558
_refine_diff_density_min -0.312
_refine_diff_density_rms 0.056
_refine_ls_extinction_method none
_refine_ls_goodness_of_fit_ref 1.053
_refine_ls_hydrogen_treatment mixed
_refine_ls_matrix_type full
_refine_ls_number_parameters 340
_refine_ls_number_reflns 6334
_refine_ls_number_restraints 0
_refine_ls_restrained_S_all 1.053
_refine_ls_R_factor_all 0.081
_refine_ls_R_factor_gt 0.0506
_refine_ls_shift/su_max 0
_refine_ls_shift/su_mean 0
_refine_ls_structure_factor_coef Fsqd
_refine_ls_weighting_details 'calc w=1/[\s^2^(Fo^2^)+(0.0331P)^2^+3.2269P] where P=(Fo^2^+2Fc^2^)/3'
_refine_ls_weighting_scheme calc
_refine_ls_wR_factor_gt 0.1003
_refine_ls_wR_factor_ref 0.1123
_reflns_number_gt 4600
_reflns_number_total 6334
_reflns_threshold_expression >2sigma(I)
_cod_data_source_file c0dt00071j.txt
_cod_data_source_block (3)-may505
_cod_original_sg_symbol_H-M P2(1)/n
_cod_database_code 7025949

loop_
_symmetry_equiv_pos_as_xyz
'x, y, z'
'-x+1/2, y+1/2, -z+1/2'
'-x, -y, -z'
'x-1/2, -y-1/2, z-1/2'

loop_
_atom_site_label
_atom_site_type_symbol
_atom_site_fract_x
_atom_site_fract_y
_atom_site_fract_z
_atom_site_U_iso_or_equiv
_atom_site_adp_type
_atom_site_occupancy
_atom_site_symmetry_multiplicity
_atom_site_calc_flag
_atom_site_refinement_flags
_atom_site_disorder_assembly
_atom_site_disorder_group
Al Al -0.14137(6) -0.09041(6) 0.22639(5) 0.0290(2) Uani 1 1 d . . .
K1 K 0.01589(5) -0.14594(5) 0.07749(3) 0.03411(17) Uani 1 1 d . . .
K2 K -0.09037(5) 0.17520(5) 0.25638(4) 0.04385(19) Uani 1 1 d . . .
Si1 Si 0.01873(6) -0.26222(6) 0.26059(5) 0.0344(2) Uani 1 1 d . A 1
Si2 Si -0.22618(5) -0.04549(6) 0.04305(4) 0.02953(19) Uani 1 1 d . A 1
O O 0.05267(19) 0.2752(2) 0.34563(15) 0.0716(8) Uani 1 1 d . B 1
N1 N -0.01498(16) -0.14608(16) 0.24406(12) 0.0275(5) Uani 1 1 d . A 1
N2 N -0.13938(15) -0.02318(16) 0.12939(12) 0.0276(5) Uani 1 1 d . A 1
C1 C 0.05253(18) -0.06889(19) 0.24975(14) 0.0251(6) Uani 1 1 d . A 1
C2 C 0.03334(18) 0.00791(19) 0.19917(14) 0.0240(6) Uani 1 1 d . A 1
H2 H 0.0856 0.0525 0.2063 0.029 Uiso 1 1 calc R A 1
C3 C -0.05026(18) 0.03397(19) 0.13758(14) 0.0241(6) Uani 1 1 d . A 1
C4 C 0.13469(19) -0.06127(18) 0.32081(15) 0.0269(6) Uani 1 1 d . A 1
C5 C 0.2248(2) -0.0188(2) 0.31726(17) 0.0344(7) Uani 1 1 d . A 1
H5 H 0.2363 0.0015 0.2664 0.041 Uiso 1 1 calc R A 1
C6 C 0.2977(2) -0.0056(2) 0.38570(18) 0.0423(8) Uani 1 1 d . A 1
H6 H 0.3578 0.0244 0.3814 0.051 Uiso 1 1 calc R A 1
C7 C 0.2837(2) -0.0357(2) 0.46036(18) 0.0431(8) Uani 1 1 d . A 1
H7 H 0.3337 -0.0269 0.5074 0.052 Uiso 1 1 calc R A 1
C8 C 0.1962(2) -0.0788(2) 0.46515(17) 0.0421(8) Uani 1 1 d . A 1
H8 H 0.1859 -0.0995 0.5162 0.051 Uiso 1 1 calc R A 1
C9 C 0.1226(2) -0.0925(2) 0.39701(15) 0.0331(6) Uani 1 1 d . A 1
H9 H 0.0633 -0.1235 0.4019 0.04 Uiso 1 1 calc R A 1
C10 C -0.05068(19) 0.12596(19) 0.10344(14) 0.0257(6) Uani 1 1 d . . 1
C11 C 0.0386(2) 0.18059(19) 0.10605(15) 0.0292(6) Uani 1 1 d . . 1
H11 H 0.1003 0.1525 0.1289 0.035 Uiso 1 1 calc R . 1
C12 C 0.0378(2) 0.2710(2) 0.07688(16) 0.0362(7) Uani 1 1 d . . 1
H12 H 0.0987 0.3033 0.0806 0.043 Uiso 1 1 calc R . 1
C13 C -0.0490(3) 0.3169(2) 0.04211(18) 0.0448(8) Uani 1 1 d . . 1
H13 H -0.0484 0.3784 0.0199 0.054 Uiso 1 1 calc R . 1
C14 C -0.1371(2) 0.2689(2) 0.04104(17) 0.0415(8) Uani 1 1 d . . 1
H14 H -0.1977 0.2998 0.0198 0.05 Uiso 1 1 calc R . 1
C15 C -0.1390(2) 0.1779(2) 0.06980(16) 0.0335(7) Uani 1 1 d . . 1
H15 H -0.2011 0.1483 0.0673 0.04 Uiso 1 1 calc R . 1
C16 C 0.1534(2) -0.2809(2) 0.2640(2) 0.0531(9) Uani 1 1 d . A 1
H16C H 0.192 -0.2495 0.3119 0.08 Uiso 1 1 calc R A 1
H16B H 0.1708 -0.2543 0.2153 0.08 Uiso 1 1 calc R A 1
H16A H 0.1679 -0.3486 0.2667 0.08 Uiso 1 1 calc R A 1
C17 C -0.0136(3) -0.3130(3) 0.3539(2) 0.0593(10) Uani 1 1 d . A 1
H17C H 0.001 -0.3807 0.3566 0.089 Uiso 1 1 calc R A 1
H17B H -0.0839 -0.3033 0.3524 0.089 Uiso 1 1 calc R A 1
H17A H 0.0253 -0.2816 0.4016 0.089 Uiso 1 1 calc R A 1
C18 C -0.0483(3) -0.3373(2) 0.1741(2) 0.0536(9) Uani 1 1 d . A 1
H18C H -0.0302 -0.3169 0.1237 0.08 Uiso 1 1 calc R A 1
H18B H -0.1197 -0.3304 0.1694 0.08 Uiso 1 1 calc R A 1
H18A H -0.0299 -0.4036 0.1844 0.08 Uiso 1 1 calc R A 1
C19 C -0.2447(2) -0.1749(2) 0.02161(18) 0.0421(8) Uani 1 1 d . A 1
H19C H -0.2698 -0.205 0.0656 0.063 Uiso 1 1 calc R A 1
H19B H -0.1816 -0.2038 0.0174 0.063 Uiso 1 1 calc R A 1
H19A H -0.2922 -0.1836 -0.0294 0.063 Uiso 1 1 calc R A 1
C20 C -0.3514(2) -0.0007(3) 0.04943(19) 0.0469(8) Uani 1 1 d . A 1
H20C H -0.3504 0.0684 0.0511 0.07 Uiso 1 1 calc R A 1
H20B H -0.3697 -0.0251 0.0985 0.07 Uiso 1 1 calc R A 1
H20A H -0.3996 -0.0219 0.002 0.07 Uiso 1 1 calc R A 1
C21 C -0.1925(2) 0.0023(2) -0.05142(15) 0.0344(7) Uani 1 1 d . . 1
H21C H -0.2411 -0.019 -0.0986 0.052 Uiso 1 1 calc R . 1
H21B H -0.127 -0.0207 -0.0554 0.052 Uiso 1 1 calc R . 1
H21A H -0.1919 0.0714 -0.0495 0.052 Uiso 1 1 calc R . 1
C22 C -0.1532(3) -0.0092(3) 0.3199(2) 0.0459(8) Uani 1 1 d . B 1
H22C H -0.172(3) -0.047(3) 0.359(2) 0.062(11) Uiso 1 1 d . C 1
H22B H -0.202(3) 0.040(3) 0.307(2) 0.067(12) Uiso 1 1 d . D 1
H22A H -0.094(3) 0.028(3) 0.350(2) 0.070(12) Uiso 1 1 d . E 1
C23 C -0.2483(3) -0.1855(3) 0.2216(2) 0.0440(8) Uani 1 1 d . . 1
H23C H -0.311(3) -0.165(3) 0.198(2) 0.077(13) Uiso 1 1 d . F 1
H23A H -0.244(2) -0.207(3) 0.276(2) 0.063(11) Uiso 1 1 d . G 1
H23B H -0.243(3) -0.241(3) 0.194(2) 0.069(13) Uiso 1 1 d . H 1
C24 C 0.1115(5) 0.2368(6) 0.4140(4) 0.170(4) Uani 1 1 d . B 1
H24B H 0.1305 0.2878 0.4541 0.204 Uiso 1 1 calc R B 1
H24A H 0.1727 0.213 0.3993 0.204 Uiso 1 1 calc R B 1
C25 C 0.0694(4) 0.1635(3) 0.4508(3) 0.0944(16) Uani 1 1 d . B 1
H25C H 0.0099 0.1864 0.4674 0.142 Uiso 1 1 calc R B 1
H25B H 0.1169 0.1413 0.4984 0.142 Uiso 1 1 calc R B 1
H25A H 0.0521 0.1114 0.4124 0.142 Uiso 1 1 calc R B 1
C26 C 0.0939(4) 0.3576(5) 0.3173(4) 0.134(2) Uani 1 1 d . B 1
H26B H 0.1204 0.3987 0.3641 0.161 Uiso 1 1 calc R B 1
H26A H 0.1497 0.3388 0.2924 0.161 Uiso 1 1 calc R B 1
C27 C 0.0265(4) 0.4093(4) 0.2611(4) 0.1048(18) Uani 1 1 d . B 1
H27C H -0.0003 0.3692 0.2146 0.157 Uiso 1 1 calc R B 1
H27B H 0.0599 0.4638 0.2431 0.157 Uiso 1 1 calc R B 1
H27A H -0.0272 0.4312 0.2862 0.157 Uiso 1 1 calc R B 1

loop_
_atom_site_aniso_label
_atom_site_aniso_U_11
_atom_site_aniso_U_22
_atom_site_aniso_U_33
_atom_site_aniso_U_23
_atom_site_aniso_U_13
_atom_site_aniso_U_12
Al 0.0299(4) 0.0299(5) 0.0283(4) 0.0011(4) 0.0085(3) -0.0037(4)
K1 0.0436(4) 0.0310(4) 0.0285(3) -0.0021(3) 0.0092(3) 0.0019(3)
K2 0.0499(4) 0.0435(4) 0.0394(4) -0.0090(3) 0.0120(3) 0.0120(3)
Si1 0.0440(5) 0.0237(4) 0.0343(4) 0.0045(3) 0.0051(4) -0.0007(4)
Si2 0.0247(4) 0.0340(5) 0.0291(4) -0.0023(3) 0.0037(3) 0.0004(3)
O 0.0593(16) 0.080(2) 0.0655(16) 0.0203(15) -0.0093(13) -0.0143(15)
N1 0.0314(12) 0.0231(13) 0.0281(11) 0.0023(10) 0.0062(10) -0.0040(10)
N2 0.0242(11) 0.0312(14) 0.0268(11) 0.0028(10) 0.0036(9) -0.0032(10)
C1 0.0276(13) 0.0231(15) 0.0246(13) 0.0000(11) 0.0053(11) -0.0003(11)
C2 0.0249(13) 0.0241(15) 0.0239(13) -0.0017(11) 0.0070(11) -0.0033(11)
C3 0.0252(13) 0.0247(15) 0.0225(12) -0.0027(11) 0.0052(10) 0.0034(11)
C4 0.0330(14) 0.0194(15) 0.0271(13) -0.0010(11) 0.0038(11) 0.0030(12)
C5 0.0350(15) 0.0342(18) 0.0324(15) 0.0041(13) 0.0035(12) -0.0001(13)
C6 0.0342(16) 0.042(2) 0.0446(18) 0.0037(15) -0.0064(14) -0.0029(14)
C7 0.0471(19) 0.0360(19) 0.0384(17) -0.0028(14) -0.0095(14) 0.0039(15)
C8 0.062(2) 0.0360(19) 0.0251(14) 0.0011(13) 0.0024(14) 0.0029(16)
C9 0.0433(16) 0.0278(16) 0.0275(14) 0.0012(12) 0.0060(12) -0.0022(14)
C10 0.0319(14) 0.0240(15) 0.0205(12) -0.0026(11) 0.0040(11) 0.0055(12)
C11 0.0358(15) 0.0255(16) 0.0261(13) 0.0015(12) 0.0059(12) 0.0028(12)
C12 0.0517(18) 0.0246(16) 0.0311(15) -0.0017(13) 0.0055(14) -0.0012(14)
C13 0.070(2) 0.0190(16) 0.0405(17) 0.0034(14) 0.0003(16) 0.0029(16)
C14 0.0526(19) 0.0282(18) 0.0369(16) -0.0009(14) -0.0066(14) 0.0163(15)
C15 0.0366(16) 0.0319(17) 0.0289(14) -0.0025(13) -0.0008(12) 0.0081(13)
C16 0.052(2) 0.037(2) 0.069(2) -0.0019(18) 0.0107(18) 0.0110(17)
C17 0.084(3) 0.041(2) 0.053(2) 0.0170(17) 0.0153(19) -0.006(2)
C18 0.069(2) 0.0302(19) 0.056(2) -0.0024(16) 0.0002(18) -0.0021(17)
C19 0.0431(17) 0.042(2) 0.0391(16) -0.0061(15) 0.0037(14) -0.0088(15)
C20 0.0305(15) 0.061(2) 0.0489(18) -0.0076(17) 0.0071(14) 0.0032(16)
C21 0.0361(15) 0.0370(18) 0.0284(14) -0.0031(13) 0.0025(12) 0.0040(14)
C22 0.057(2) 0.044(2) 0.0412(19) -0.0048(17) 0.0201(17) -0.0011(19)
C23 0.0390(19) 0.050(2) 0.0435(19) 0.0056(18) 0.0094(16) -0.0146(17)
C24 0.115(5) 0.220(8) 0.136(5) 0.092(6) -0.067(4) -0.047(5)
C25 0.097(4) 0.074(3) 0.099(4) 0.032(3) -0.009(3) 0.001(3)
C26 0.097(4) 0.137(6) 0.155(6) 0.041(5) -0.007(4) -0.064(4)
C27 0.136(5) 0.064(3) 0.136(5) 0.019(3) 0.080(4) 0.002(3)

loop_
_atom_type_symbol
_atom_type_description
_atom_type_scat_dispersion_real
_atom_type_scat_dispersion_imag
_atom_type_scat_source
C C 0.0033 0.0016 'International Tables Vol C Tables 4.2.6.8 and 6.1.1.4'
H H 0 0 'International Tables Vol C Tables 4.2.6.8 and 6.1.1.4'
Al Al 0.0645 0.0514 'International Tables Vol C Tables 4.2.6.8 and 6.1.1.4'
K K 0.2009 0.2494 'International Tables Vol C Tables 4.2.6.8 and 6.1.1.4'
N N 0.0061 0.0033 'International Tables Vol C Tables 4.2.6.8 and 6.1.1.4'
Si Si 0.0817 0.0704 'International Tables Vol C Tables 4.2.6.8 and 6.1.1.4'
O O 0.0106 0.006 'International Tables Vol C Tables 4.2.6.8 and 6.1.1.4'

loop_
_geom_angle_atom_site_label_1
_geom_angle_atom_site_label_2
_geom_angle_atom_site_label_3
_geom_angle
_geom_angle_site_symmetry_1
_geom_angle_site_symmetry_3
N1 Al N2 99.75(10) . .
N1 Al C22 109.92(14) . .
N2 Al C22 114.44(14) . .
N1 Al C23 112.42(15) . .
N2 Al C23 116.46(13) . .
C22 Al C23 104.03(17) . .
N1 K1 C3 63.56(7) . .
N1 K1 C2 48.97(6) . .
C3 K1 C2 28.06(7) . .
N1 K1 N2 58.08(6) . .
C3 K1 N2 28.16(6) . .
C2 K1 N2 48.79(6) . .
N1 K1 C1 27.53(6) . .
C3 K1 C1 50.74(7) . .
C2 K1 C1 26.35(7) . .
N2 K1 C1 60.54(6) . .
N1 K1 C11 155.98(7) . 3
C3 K1 C11 117.01(7) . 3
C2 K1 C11 141.50(7) . 3
N2 K1 C11 109.93(7) . 3
C1 K1 C11 167.60(7) . 3
N1 K1 C12 138.31(7) . 3
C3 K1 C12 137.73(7) . 3
C2 K1 C12 165.50(7) . 3
N2 K1 C12 120.44(7) . 3
C1 K1 C12 165.15(8) . 3
C11 K1 C12 25.58(7) 3 3
N1 K1 C10 174.96(7) . 3
C3 K1 C10 111.67(7) . 3
C2 K1 C10 126.07(7) . 3
N2 K1 C10 118.66(6) . 3
C1 K1 C10 148.26(7) . 3
C11 K1 C10 26.63(7) 3 3
C12 K1 C10 46.19(7) 3 3
N1 K1 C13 131.61(7) . 3
C3 K1 C13 161.76(7) . 3
C2 K1 C13 167.41(8) . 3
N2 K1 C13 143.80(7) . 3
C1 K1 C13 147.50(7) . 3
C11 K1 C13 44.79(7) 3 3
C12 K1 C13 25.07(7) 3 3
C10 K1 C13 53.40(7) 3 3
N1 K1 C21 112.86(6) . 3
C3 K1 C21 78.65(7) . 3
C2 K1 C21 71.38(7) . 3
N2 K1 C21 105.99(7) . 3
C1 K1 C21 85.60(7) . 3
C11 K1 C21 89.97(7) 3 3
C12 K1 C21 107.29(7) 3 3
C10 K1 C21 63.59(7) 3 3
C13 K1 C21 100.09(8) 3 3
N1 K1 C15 156.46(7) . 3
C3 K1 C15 128.10(7) . 3
C2 K1 C15 129.54(7) . 3
N2 K1 C15 142.93(6) . 3
C1 K1 C15 138.79(7) . 3
C11 K1 C15 44.04(7) 3 3
C12 K1 C15 50.69(8) 3 3
C10 K1 C15 25.42(6) 3 3
C13 K1 C15 43.34(8) 3 3
C21 K1 C15 58.20(7) 3 3
O K2 C10 112.93(9) . .
O K2 C3 121.72(8) . .
C10 K2 C3 28.31(7) . .
O K2 C22 119.86(9) . .
C10 K2 C22 103.59(9) . .
C3 K2 C22 76.40(8) . .
O K2 C23 93.75(10) . 2_455
C10 K2 C23 123.49(9) . 2_455
C3 K2 C23 139.44(9) . 2_455
C22 K2 C23 104.10(11) . 2_455
O K2 C15 123.91(9) . .
C10 K2 C15 27.75(7) . .
C3 K2 C15 49.37(7) . .
C22 K2 C15 110.82(9) . .
C23 K2 C15 95.98(9) 2_455 .
O K2 C2 100.68(8) . .
C10 K2 C2 47.52(7) . .
C3 K2 C2 26.71(6) . .
C22 K2 C2 71.14(8) . .
C23 K2 C2 165.29(9) 2_455 .
C15 K2 C2 73.61(7) . .
O K2 H22B 127.4(7) . .
C10 K2 H22B 110.2(8) . .
C3 K2 H22B 86.3(8) . .
C22 K2 H22B 18.4(8) . .
C23 K2 H22B 86.5(9) 2_455 .
C15 K2 H22B 108.3(7) . .
C2 K2 H22B 87.0(8) . .
O K2 H22A 100.9(9) . .
C10 K2 H22A 112.6(8) . .
C3 K2 H22A 84.3(8) . .
C22 K2 H22A 19.1(8) . .
C23 K2 H22A 109.5(8) 2_455 .
C15 K2 H22A 126.7(8) . .
C2 K2 H22A 70.7(8) . .
H22B K2 H22A 33.2(10) . .
N1 Si1 C17 113.70(15) . .
N1 Si1 C16 112.09(14) . .
C17 Si1 C16 109.15(17) . .
N1 Si1 C18 109.83(13) . .
C17 Si1 C18 105.75(17) . .
C16 Si1 C18 105.84(16) . .
N2 Si2 C20 112.58(13) . .
N2 Si2 C19 112.80(13) . .
C20 Si2 C19 104.56(15) . .
N2 Si2 C21 113.78(12) . .
C20 Si2 C21 108.73(14) . .
C19 Si2 C21 103.62(14) . .
C24 O C26 113.3(4) . .
C24 O K2 120.7(3) . .
C26 O K2 123.6(3) . .
C1 N1 Si1 124.75(18) . .
C1 N1 Al 105.28(16) . .
Si1 N1 Al 129.69(13) . .
C1 N1 K1 80.92(13) . .
Si1 N1 K1 93.94(9) . .
Al N1 K1 99.23(8) . .
C3 N2 Si2 127.83(17) . .
C3 N2 Al 110.95(15) . .
Si2 N2 Al 120.59(12) . .
C3 N2 K1 73.11(13) . .
Si2 N2 K1 93.61(9) . .
Al N2 K1 95.65(9) . .
C2 C1 N1 121.5(2) . .
C2 C1 C4 117.7(2) . .
N1 C1 C4 119.6(2) . .
C2 C1 K1 73.55(14) . .
N1 C1 K1 71.55(13) . .
C4 C1 K1 138.62(17) . .
C1 C2 C3 132.7(2) . .
C1 C2 K1 80.10(15) . .
C3 C2 K1 75.40(14) . .
C1 C2 K2 116.55(16) . .
C3 C2 K2 68.02(14) . .
K1 C2 K2 141.47(9) . .
C1 C2 H2 113.7 . .
C3 C2 H2 113.7 . .
K1 C2 H2 121.9 . .
K2 C2 H2 84.8 . .
C10 C3 C2 117.6(2) . .
C10 C3 N2 122.4(2) . .
C2 C3 N2 117.8(2) . .
C10 C3 K1 128.69(16) . .
C2 C3 K1 76.54(14) . .
N2 C3 K1 78.73(14) . .
C10 C3 K2 70.82(14) . .
C2 C3 K2 85.27(14) . .
N2 C3 K2 99.59(14) . .
K1 C3 K2 158.08(10) . .
C5 C4 C9 116.8(2) . .
C5 C4 C1 122.8(2) . .
C9 C4 C1 120.4(2) . .
C6 C5 C4 121.8(3) . .
C6 C5 H5 119.1 . .
C4 C5 H5 119.1 . .
C7 C6 C5 120.4(3) . .
C7 C6 H6 119.8 . .
C5 C6 H6 119.8 . .
C8 C7 C6 118.7(3) . .
C8 C7 H7 120.6 . .
C6 C7 H7 120.6 . .
C7 C8 C9 121.4(3) . .
C7 C8 H8 119.3 . .
C9 C8 H8 119.3 . .
C8 C9 C4 120.8(3) . .
C8 C9 H9 119.6 . .
C4 C9 H9 119.6 . .
C3 C10 C15 124.0(2) . .
C3 C10 C11 122.9(2) . .
C15 C10 C11 112.9(2) . .
C3 C10 K2 80.88(14) . .
C15 C10 K2 85.80(15) . .
C11 C10 K2 99.43(15) . .
C3 C10 K1 118.58(16) . 3
C15 C10 K1 81.93(15) . 3
C11 C10 K1 71.85(14) . 3
K2 C10 K1 160.50(10) . 3
C12 C11 C10 122.9(3) . .
C12 C11 K1 78.73(15) . 3
C10 C11 K1 81.53(14) . 3
C12 C11 H11 118.6 . .
C10 C11 H11 118.6 . .
K1 C11 H11 111 3 .
C11 C12 C13 122.2(3) . .
C11 C12 K1 75.69(16) . 3
C13 C12 K1 82.75(17) . 3
C11 C12 H12 118.9 . .
C13 C12 H12 118.9 . .
K1 C12 H12 112.7 3 .
C12 C13 C14 117.2(3) . .
C12 C13 K1 72.17(17) . 3
C14 C13 K1 82.10(18) . 3
C12 C13 H13 121.4 . .
C14 C13 H13 121.4 . .
K1 C13 H13 115.2 3 .
C15 C14 C13 122.1(3) . .
C15 C14 K1 76.91(17) . 3
C13 C14 K1 73.59(18) . 3
C15 C14 H14 118.9 . .
C13 C14 H14 118.9 . .
K1 C14 H14 121.7 3 .
C14 C15 C10 122.6(3) . .
C14 C15 K2 110.82(18) . .
C10 C15 K2 66.45(13) . .
C14 C15 K1 79.23(18) . 3
C10 C15 K1 72.64(15) . 3
K2 C15 K1 136.48(9) . 3
C14 C15 H15 118.7 . .
C10 C15 H15 118.7 . .
K2 C15 H15 92.6 . .
K1 C15 H15 120.4 3 .
Si1 C16 H16C 109.5 . .
Si1 C16 H16B 109.5 . .
H16C C16 H16B 109.5 . .
Si1 C16 H16A 109.5 . .
H16C C16 H16A 109.5 . .
H16B C16 H16A 109.5 . .
Si1 C17 H17C 109.5 . .
Si1 C17 H17B 109.5 . .
H17C C17 H17B 109.5 . .
Si1 C17 H17A 109.5 . .
H17C C17 H17A 109.5 . .
H17B C17 H17A 109.5 . .
Si1 C18 H18C 109.5 . .
Si1 C18 H18B 109.5 . .
H18C C18 H18B 109.5 . .
Si1 C18 H18A 109.5 . .
H18C C18 H18A 109.5 . .
H18B C18 H18A 109.5 . .
Si2 C19 H19C 109.5 . .
Si2 C19 H19B 109.5 . .
H19C C19 H19B 109.5 . .
Si2 C19 H19A 109.5 . .
H19C C19 H19A 109.5 . .
H19B C19 H19A 109.5 . .
Si2 C20 H20C 109.5 . .
Si2 C20 H20B 109.5 . .
H20C C20 H20B 109.5 . .
Si2 C20 H20A 109.5 . .
H20C C20 H20A 109.5 . .
H20B C20 H20A 109.5 . .
Si2 C21 K1 131.23(12) . 3
Si2 C21 H21C 109.5 . .
K1 C21 H21C 119.2 3 .
Si2 C21 H21B 109.5 . .
K1 C21 H21B 58 3 .
H21C C21 H21B 109.5 . .
Si2 C21 H21A 109.5 . .
K1 C21 H21A 51.9 3 .
H21C C21 H21A 109.5 . .
H21B C21 H21A 109.5 . .
Al C22 K2 98.11(14) . .
Al C22 H22C 108(2) . .
K2 C22 H22C 154(2) . .
Al C22 H22B 114(2) . .
K2 C22 H22B 63(2) . .
H22C C22 H22B 107(3) . .
Al C22 H22A 120(2) . .
K2 C22 H22A 58(2) . .
H22C C22 H22A 105(3) . .
H22B C22 H22A 101(3) . .
Al C23 K2 170.61(19) . 2_445
Al C23 H23C 115(2) . .
K2 C23 H23C 67(2) 2_445 .
Al C23 H23A 106(2) . .
K2 C23 H23A 66(2) 2_445 .
H23C C23 H23A 113(3) . .
Al C23 H23B 118(2) . .
K2 C23 H23B 69(2) 2_445 .
H23C C23 H23B 102(3) . .
H23A C23 H23B 102(3) . .
O C24 C25 115.9(5) . .
O C24 H24B 108.3 . .
C25 C24 H24B 108.3 . .
O C24 H24A 108.3 . .
C25 C24 H24A 108.3 . .
H24B C24 H24A 107.4 . .
C24 C25 H25C 109.5 . .
C24 C25 H25B 109.5 . .
H25C C25 H25B 109.5 . .
C24 C25 H25A 109.5 . .
H25C C25 H25A 109.5 . .
H25B C25 H25A 109.5 . .
C27 C26 O 113.6(4) . .
C27 C26 H26B 108.8 . .
O C26 H26B 108.8 . .
C27 C26 H26A 108.8 . .
O C26 H26A 108.8 . .
H26B C26 H26A 107.7 . .
C26 C27 H27C 109.5 . .
C26 C27 H27B 109.5 . .
H27C C27 H27B 109.5 . .
C26 C27 H27A 109.5 . .
H27C C27 H27A 109.5 . .
H27B C27 H27A 109.5 . .

loop_
_geom_bond_atom_site_label_1
_geom_bond_atom_site_label_2
_geom_bond_distance
_geom_bond_site_symmetry_2
Al N1 1.888(2) .
Al N2 1.902(2) .
Al C22 1.990(3) .
Al C23 1.992(3) .
K1 N1 2.934(2) .
K1 C3 2.959(3) .
K1 C2 2.973(3) .
K1 N2 3.033(2) .
K1 C1 3.054(2) .
K1 C11 3.079(3) 3
K1 C12 3.117(3) 3
K1 C10 3.205(2) 3
K1 C13 3.248(3) 3
K1 C21 3.282(3) 3
K1 C15 3.325(3) 3
K2 O 2.644(3) .
K2 C10 2.839(2) .
K2 C3 2.968(3) .
K2 C22 3.021(4) .
K2 C23 3.061(3) 2_455
K2 C15 3.088(3) .
K2 C2 3.189(3) .
K2 H22B 2.72(4) .
K2 H22A 2.62(4) .
Si1 N1 1.718(2) .
Si1 C17 1.870(3) .
Si1 C16 1.874(3) .
Si1 C18 1.892(3) .
Si2 N2 1.720(2) .
Si2 C20 1.870(3) .
Si2 C19 1.877(3) .
Si2 C21 1.879(3) .
O C24 1.382(5) .
O C26 1.425(6) .
N1 C1 1.430(3) .
N2 C3 1.459(3) .
C1 C2 1.376(4) .
C1 C4 1.480(3) .
C2 C3 1.438(3) .
C2 H2 0.95 .
C3 C10 1.425(4) .
C4 C5 1.398(4) .
C4 C9 1.404(4) .
C5 C6 1.384(4) .
C5 H5 0.95 .
C6 C7 1.383(4) .
C6 H6 0.95 .
C7 C8 1.374(4) .
C7 H7 0.95 .
C8 C9 1.387(4) .
C8 H8 0.95 .
C9 H9 0.95 .
C10 C15 1.442(4) .
C10 C11 1.452(4) .
C10 K1 3.205(2) 3
C11 C12 1.372(4) .
C11 K1 3.079(3) 3
C11 H11 0.95 .
C12 C13 1.387(4) .
C12 K1 3.117(3) 3
C12 H12 0.95 .
C13 C14 1.394(4) .
C13 K1 3.248(3) 3
C13 H13 0.95 .
C14 C15 1.381(4) .
C14 K1 3.353(3) 3
C14 H14 0.95 .
C15 K1 3.325(3) 3
C15 H15 0.95 .
C16 H16C 0.98 .
C16 H16B 0.98 .
C16 H16A 0.98 .
C17 H17C 0.98 .
C17 H17B 0.98 .
C17 H17A 0.98 .
C18 H18C 0.98 .
C18 H18B 0.98 .
C18 H18A 0.98 .
C19 H19C 0.98 .
C19 H19B 0.98 .
C19 H19A 0.98 .
C20 H20C 0.98 .
C20 H20B 0.98 .
C20 H20A 0.98 .
C21 K1 3.282(3) 3
C21 H21C 0.98 .
C21 H21B 0.98 .
C21 H21A 0.98 .
C22 H22C 0.93(4) .
C22 H22B 0.96(4) .
C22 H22A 1.01(4) .
C23 K2 3.061(3) 2_445
C23 H23C 0.93(4) .
C23 H23A 0.96(4) .
C23 H23B 0.93(4) .
C24 C25 1.398(7) .
C24 H24B 0.99 .
C24 H24A 0.99 .
C25 H25C 0.98 .
C25 H25B 0.98 .
C25 H25A 0.98 .
C26 C27 1.395(7) .
C26 H26B 0.99 .
C26 H26A 0.99 .
C27 H27C 0.98 .
C27 H27B 0.98 .
C27 H27A 0.98 .
